data_7714688
loop_
_publ_author_name
'Stevens, Michael A.'
'Lim, Li Feng'
'Pham, Le Nhan'
'Cox, Nicholas'
'Coote, Michelle L.'
'Colebatch, Annie L.'

_publ_section_title
;
 A one-pot reduction route to bimetallic manganese 1,8-naphthyridine
 complexes.
;
_journal_issue 3
_journal_name_full 'Dalton transactions (Cambridge, England : 2003)'
_journal_page_first 1284
_journal_page_last 1294
_journal_paper_doi 10.1039/d3dt03709f
_journal_volume 53
_journal_year 2024
_chemical_formula_moiety 'C23 H16 Br Mn N4 O3, C4 H8 O'
_chemical_formula_sum 'C27 H24 Br Mn N4 O4'
_chemical_formula_weight 603.35
_space_group_crystal_system triclinic
_space_group_IT_number 2
_space_group_name_Hall '-P 1'
_space_group_name_H-M_alt 'P -1'
_atom_sites_solution_hydrogens geom
_atom_sites_solution_primary dual
_audit_creation_date 2023-05-24
_audit_creation_method
;
Olex2 1.5
(compiled 2022.04.07 svn.rca3783a0 for OlexSys, GUI svn.r6498)
;
_audit_update_record
;
2023-05-31 deposited with the CCDC.	2023-12-13 downloaded from the CCDC.
;
_cell_angle_alpha 78.587(7)
_cell_angle_beta 84.102(7)
_cell_angle_gamma 81.662(6)
_cell_formula_units_Z 2
_cell_length_a 9.0809(7)
_cell_length_b 11.6416(8)
_cell_length_c 12.6776(11)
_cell_measurement_reflns_used 2429
_cell_measurement_temperature 150.00(10)
_cell_measurement_theta_max 69.7330
_cell_measurement_theta_min 4.8090
_cell_volume 1296.04(18)
_computing_cell_refinement 'CrysAlisPro 1.171.41.96a (Rigaku OD, 2021)'
_computing_data_collection 'CrysAlisPro 1.171.41.96a (Rigaku OD, 2021)'
_computing_data_reduction 'CrysAlisPro 1.171.41.96a (Rigaku OD, 2021)'
_computing_molecular_graphics 'Olex2 1.5 (Dolomanov et al., 2009)'
_computing_publication_material 'Olex2 1.5 (Dolomanov et al., 2009)'
_computing_structure_refinement 'SHELXL 2018/3 (Sheldrick, 2015)'
_computing_structure_solution 'SHELXT 2018/2 (Sheldrick, 2018)'
_diffrn_ambient_environment N~2~
_diffrn_ambient_temperature 150.00(10)
_diffrn_detector 'CCD plate'
_diffrn_detector_area_resol_mean 8.1297
_diffrn_detector_type EosS2
_diffrn_measured_fraction_theta_full 0.988
_diffrn_measured_fraction_theta_max 0.957
_diffrn_measurement_details
;
List of Runs (angles in degrees, time in seconds):

  # Type    Start    End  Width  t~exp~   \w     \q     \k     \f   Frames
#--------------------------------------------------------------------------
  1  \w    -65.00  31.00   1.00    7.50    --  -35.78  19.00   0.00   96
  2  \w    -78.00  -8.00   1.00    7.50    --  -35.78 125.00 -30.00   70
  3  \w    -65.00  36.00   1.00    7.50    --  -35.78  19.00 -90.00  101
  4  \w    -15.00  63.00   1.00    7.50    --   35.78 -77.00  90.00   78
  5  \w     31.00  89.00   1.00    7.50    --   35.78-125.00 -60.00   58
  6  \w     43.00 123.00   1.00   30.00    --  106.41 -61.00  90.00   80
  7  \w     36.00 125.00   1.00   30.00    --  106.41 -30.00-180.00   89
  8  \w     87.00 157.00   1.00   30.00    --  106.41  30.00-180.00   70
  9  \w    126.00 173.00   1.00   30.00    --  106.41  61.00 120.00   47
 10  \w     91.00 122.00   1.00   30.00    --  106.41  61.00 120.00   31
 11  \w     90.00 170.00   1.00   30.00    --  106.41  61.00-150.00   80
 12  \w     65.00 123.00   1.00   30.00    --  106.41 178.00 120.00   58
 13  \w     44.00 109.00   1.00   30.00    --  106.41-111.00-150.00   65
 14  \w     39.00  66.00   1.00   30.00    --  106.41-111.00   0.00   27
 15  \w     39.00 109.00   1.00   30.00    --  106.41-111.00  90.00   70
 16  \w     40.00 121.00   1.00   30.00    --  106.41 -77.00-150.00   81
 17  \w     67.00 109.00   1.00   30.00    --  106.41-111.00   0.00   42
 18  \w    113.00 171.00   1.00   30.00    --  106.41  77.00-120.00   58
;
_diffrn_measurement_device 'four-circle diffractometer'
_diffrn_measurement_device_type 'SuperNova, Dual, Cu at home/near, EosS2'
_diffrn_measurement_method '\w scans'
_diffrn_orient_matrix_type 'CrysAlisPro convention (1999,Acta A55,543-557)'
_diffrn_orient_matrix_UB_11 -0.0820495000
_diffrn_orient_matrix_UB_12 -0.0437615000
_diffrn_orient_matrix_UB_13 -0.0819704000
_diffrn_orient_matrix_UB_21 0.1446884000
_diffrn_orient_matrix_UB_22 -0.0066777000
_diffrn_orient_matrix_UB_23 -0.0747159000
_diffrn_orient_matrix_UB_31 0.0436401000
_diffrn_orient_matrix_UB_32 -0.1287191000
_diffrn_orient_matrix_UB_33 0.0561880000
_diffrn_radiation_monochromator mirror
_diffrn_radiation_probe x-ray
_diffrn_radiation_type 'Cu K\a'
_diffrn_radiation_wavelength 1.54184
_diffrn_reflns_av_R_equivalents 0.0425
_diffrn_reflns_av_unetI/netI 0.0826
_diffrn_reflns_Laue_measured_fraction_full 0.988
_diffrn_reflns_Laue_measured_fraction_max 0.957
_diffrn_reflns_limit_h_max 10
_diffrn_reflns_limit_h_min -11
_diffrn_reflns_limit_k_max 6
_diffrn_reflns_limit_k_min -14
_diffrn_reflns_limit_l_max 15
_diffrn_reflns_limit_l_min -15
_diffrn_reflns_number 7410
_diffrn_reflns_point_group_measured_fraction_full 0.988
_diffrn_reflns_point_group_measured_fraction_max 0.957
_diffrn_reflns_theta_full 67.684
_diffrn_reflns_theta_max 71.529
_diffrn_reflns_theta_min 3.567
_diffrn_source 'micro-focus sealed X-ray tube'
_diffrn_source_type 'SuperNova (Cu) X-ray Source'
_exptl_absorpt_coefficient_mu 6.289
_exptl_absorpt_correction_T_max 1.00000
_exptl_absorpt_correction_T_min 0.74806
_exptl_absorpt_correction_type multi-scan
_exptl_absorpt_process_details
;
CrysAlisPro 1.171.41.96a (Rigaku Oxford Diffraction, 2021)
Empirical absorption correction using spherical harmonics,
implemented in SCALE3 ABSPACK scaling algorithm.
;
_exptl_crystal_colour 'clear red'
_exptl_crystal_colour_lustre clear
_exptl_crystal_colour_primary red
_exptl_crystal_density_diffrn 1.546
_exptl_crystal_description block
_exptl_crystal_F_000 612
_exptl_crystal_size_max 0.29
_exptl_crystal_size_mid 0.16
_exptl_crystal_size_min 0.08
_refine_diff_density_max 1.354
_refine_diff_density_min -0.766
_refine_diff_density_rms 0.108
_refine_ls_extinction_method none
_refine_ls_goodness_of_fit_ref 1.026
_refine_ls_hydrogen_treatment constr
_refine_ls_matrix_type full
_refine_ls_number_parameters 336
_refine_ls_number_reflns 4839
_refine_ls_number_restraints 0
_refine_ls_restrained_S_all 1.026
_refine_ls_R_factor_all 0.1122
_refine_ls_R_factor_gt 0.0683
_refine_ls_shift/su_max 0.000
_refine_ls_shift/su_mean 0.000
_refine_ls_structure_factor_coef Fsqd
_refine_ls_weighting_details 'w=1/[\s^2^(Fo^2^)+(0.0989P)^2^+1.3827P] where P=(Fo^2^+2Fc^2^)/3'
_refine_ls_weighting_scheme calc
_refine_ls_wR_factor_gt 0.1744
_refine_ls_wR_factor_ref 0.2031
_reflns_Friedel_coverage 0.000
_reflns_number_gt 3136
_reflns_number_total 4839
_reflns_threshold_expression 'I > 2\s(I)'
_cod_data_source_file d3dt03709f2.cif
_cod_data_source_block MeL-Mn(CO)5Br
_cod_depositor_comments 'Adding full bibliography for 7714688--7714690.cif.'
_cod_original_cell_volume 1296.05(18)
_cod_database_code 7714688
_shelx_shelxl_version_number 2018/3
_shelx_space_group_comment
;
The symmetry employed for this shelxl refinement is uniquely defined
by the following loop, which should always be used as a source of
symmetry information in preference to the above space-group names.
They are only intended as comments.
;
_shelx_estimated_absorpt_t_max 0.633
_shelx_estimated_absorpt_t_min 0.263
_olex2_refinement_description
;
1. Fixed Uiso
 At 1.2 times of:
  All C(H) groups, All C(H,H) groups
 At 1.5 times of:
  All C(H,H,H) groups
2.a Secondary CH2 refined with riding coordinates:
 C26(H26A,H26B), C23(H23A,H23B), C25(H25A,H25B), C24(H24A,H24B)
2.b Aromatic/amide H refined with riding coordinates:
 C5(H5), C6(H6), C15(H15), C4(H4), C3(H3), C11(H11), C16(H16), C9(H9),
 C10(H10), C17(H17)
2.c Idealised Me refined as rotating group:
 C19(H19A,H19B,H19C), C13(H13A,H13B,H13C)
;
_olex2_submission_special_instructions 'No special instructions were received'
_oxdiff_exptl_absorpt_empirical_details
;
Empirical correction (ABSPACK) includes:
- Absorption correction using spherical harmonics
- Frame scaling
;
_oxdiff_exptl_absorpt_empirical_full_max 1.786
_oxdiff_exptl_absorpt_empirical_full_min 0.587

loop_
_space_group_symop_operation_xyz
'x, y, z'
'-x, -y, -z'

loop_
_atom_site_label
_atom_site_type_symbol
_atom_site_fract_x
_atom_site_fract_y
_atom_site_fract_z
_atom_site_U_iso_or_equiv
_atom_site_adp_type
_atom_site_occupancy
_atom_site_site_symmetry_order
_atom_site_calc_flag
_atom_site_refinement_flags_posn
_atom_site_refinement_flags_adp
_atom_site_refinement_flags_occupancy
_atom_site_disorder_assembly
_atom_site_disorder_group
Br1 Br 0.04400(9) 0.26365(7) 0.28114(6) 0.0511(3) Uani 1 1 d . . . . .
Mn1 Mn 0.30930(12) 0.31422(10) 0.25118(8) 0.0408(3) Uani 1 1 d . . . . .
O2 O 0.3713(7) 0.1120(5) 0.4309(4) 0.0613(14) Uani 1 1 d . . . . .
O3 O 0.6269(7) 0.3309(6) 0.2328(5) 0.0657(15) Uani 1 1 d . . . . .
N4 N 0.5783(8) 0.2426(5) 0.7251(5) 0.0517(15) Uani 1 1 d . . . . .
N1 N 0.2489(6) 0.4436(5) 0.3423(4) 0.0399(12) Uani 1 1 d . . . . .
N2 N 0.3954(6) 0.3558(5) 0.4826(4) 0.0413(12) Uani 1 1 d . . . . .
N3 N 0.2351(7) 0.4599(5) 0.1352(4) 0.0466(14) Uani 1 1 d . . . . .
O1 O 0.3626(8) 0.1278(5) 0.1166(5) 0.0781(19) Uani 1 1 d . . . . .
C8A C 0.2852(8) 0.4402(6) 0.4455(5) 0.0424(15) Uani 1 1 d . . . . .
C4A C 0.2140(8) 0.5256(6) 0.5057(5) 0.0429(15) Uani 1 1 d . . . . .
C5 C 0.2570(9) 0.5152(7) 0.6121(5) 0.0484(17) Uani 1 1 d . . . . .
H5 H 0.208780 0.567703 0.657267 0.058 Uiso 1 1 calc R U . . .
C14 C 0.5590(8) 0.2586(6) 0.6195(5) 0.0453(16) Uani 1 1 d . . . . .
C7 C 0.4353(8) 0.3508(6) 0.5813(5) 0.0437(15) Uani 1 1 d . . . . .
C22 C 0.5095(9) 0.3241(7) 0.2354(6) 0.0497(18) Uani 1 1 d . . . . .
C6 C 0.3667(9) 0.4301(6) 0.6484(5) 0.0490(17) Uani 1 1 d . . . . .
H6 H 0.397968 0.423356 0.718826 0.059 Uiso 1 1 calc R U . . .
C12 C 0.2491(9) 0.4757(7) 0.0274(6) 0.0518(18) Uani 1 1 d . . . . .
C2 C 0.1530(8) 0.5333(6) 0.2981(5) 0.0442(15) Uani 1 1 d . . . . .
C18 C 0.6878(10) 0.1589(7) 0.7650(6) 0.058(2) Uani 1 1 d . . . . .
O4 O 0.1395(10) 0.1449(7) 0.7702(6) 0.101(3) Uani 1 1 d . . . . .
C15 C 0.6476(9) 0.1936(7) 0.5483(6) 0.0524(18) Uani 1 1 d . . . . .
H15 H 0.631035 0.207252 0.473812 0.063 Uiso 1 1 calc R U . . .
C8 C 0.1416(8) 0.5411(7) 0.1807(5) 0.0482(17) Uani 1 1 d . . . . .
C4 C 0.1056(8) 0.6153(7) 0.4589(6) 0.0498(17) Uani 1 1 d . . . . .
H4 H 0.052904 0.670855 0.499323 0.060 Uiso 1 1 calc R U . . .
C3 C 0.0783(8) 0.6204(6) 0.3545(5) 0.0464(16) Uani 1 1 d . . . . .
H3 H 0.009353 0.682174 0.319821 0.056 Uiso 1 1 calc R U . . .
C11 C 0.1638(10) 0.5659(8) -0.0361(6) 0.059(2) Uani 1 1 d . . . . .
H11 H 0.175636 0.573864 -0.112457 0.071 Uiso 1 1 calc R U . . .
C21 C 0.3466(8) 0.1926(6) 0.3648(6) 0.0451(16) Uani 1 1 d . . . . .
C16 C 0.7603(9) 0.1088(7) 0.5914(7) 0.0573(19) Uani 1 1 d . . . . .
H16 H 0.823838 0.064074 0.545696 0.069 Uiso 1 1 calc R U . . .
C9 C 0.0512(9) 0.6328(7) 0.1215(6) 0.0553(19) Uani 1 1 d . . . . .
H9 H -0.016416 0.686361 0.156372 0.066 Uiso 1 1 calc R U . . .
C10 C 0.0625(10) 0.6439(7) 0.0101(6) 0.060(2) Uani 1 1 d . . . . .
H10 H 0.001244 0.704381 -0.033141 0.072 Uiso 1 1 calc R U . . .
C17 C 0.7802(10) 0.0893(7) 0.6995(7) 0.062(2) Uani 1 1 d . . . . .
H17 H 0.855257 0.029791 0.729630 0.074 Uiso 1 1 calc R U . . .
C19 C 0.7025(12) 0.1436(8) 0.8838(7) 0.074(3) Uani 1 1 d . . . . .
H19A H 0.683537 0.220938 0.905526 0.111 Uiso 1 1 calc R U . . .
H19B H 0.803613 0.106743 0.900152 0.111 Uiso 1 1 calc R U . . .
H19C H 0.629840 0.093029 0.923295 0.111 Uiso 1 1 calc R U . . .
C20 C 0.3407(10) 0.2028(8) 0.1667(6) 0.059(2) Uani 1 1 d . . . . .
C13 C 0.3631(10) 0.3943(8) -0.0272(6) 0.068(2) Uani 1 1 d . . . . .
H13A H 0.445440 0.364017 0.019108 0.102 Uiso 1 1 calc R U . . .
H13B H 0.401654 0.437895 -0.096307 0.102 Uiso 1 1 calc R U . . .
H13C H 0.316128 0.328070 -0.039918 0.102 Uiso 1 1 calc R U . . .
C26 C 0.1969(12) 0.1042(9) 0.6742(8) 0.079(3) Uani 1 1 d . . . . .
H26A H 0.272067 0.153424 0.634190 0.095 Uiso 1 1 calc R U . . .
H26B H 0.115767 0.106586 0.626970 0.095 Uiso 1 1 calc R U . . .
C23 C 0.1988(19) 0.0665(12) 0.8595(9) 0.135(6) Uani 1 1 d . . . . .
H23A H 0.123884 0.060350 0.922229 0.162 Uiso 1 1 calc R U . . .
H23B H 0.288191 0.094016 0.879965 0.162 Uiso 1 1 calc R U . . .
C25 C 0.2656(16) -0.0181(11) 0.7095(9) 0.111(5) Uani 1 1 d . . . . .
H25A H 0.220503 -0.073149 0.675829 0.133 Uiso 1 1 calc R U . . .
H25B H 0.374242 -0.025847 0.689072 0.133 Uiso 1 1 calc R U . . .
C24 C 0.237(2) -0.0439(12) 0.8265(10) 0.145(7) Uani 1 1 d . . . . .
H24A H 0.154021 -0.092470 0.847189 0.174 Uiso 1 1 calc R U . . .
H24B H 0.327070 -0.087555 0.860683 0.174 Uiso 1 1 calc R U . . .

loop_
_atom_site_aniso_label
_atom_site_aniso_U_11
_atom_site_aniso_U_22
_atom_site_aniso_U_33
_atom_site_aniso_U_23
_atom_site_aniso_U_13
_atom_site_aniso_U_12
Br1 0.0552(5) 0.0590(5) 0.0425(4) -0.0122(3) -0.0054(3) -0.0138(4)
Mn1 0.0486(7) 0.0464(7) 0.0296(5) -0.0097(4) -0.0045(4) -0.0082(5)
O2 0.081(4) 0.053(3) 0.051(3) -0.004(3) -0.014(3) -0.012(3)
O3 0.060(4) 0.079(4) 0.058(3) -0.016(3) 0.002(3) -0.010(3)
N4 0.070(4) 0.048(3) 0.040(3) -0.005(3) -0.011(3) -0.018(3)
N1 0.045(3) 0.046(3) 0.030(2) -0.006(2) -0.003(2) -0.010(3)
N2 0.053(3) 0.042(3) 0.030(2) -0.003(2) -0.006(2) -0.010(3)
N3 0.056(4) 0.055(4) 0.033(3) -0.007(2) -0.006(2) -0.018(3)
O1 0.118(6) 0.069(4) 0.058(3) -0.036(3) 0.014(3) -0.026(4)
C8A 0.056(4) 0.044(4) 0.032(3) -0.011(3) -0.002(3) -0.017(3)
C4A 0.049(4) 0.047(4) 0.034(3) -0.010(3) -0.001(3) -0.007(3)
C5 0.060(5) 0.053(4) 0.036(3) -0.017(3) -0.003(3) -0.006(4)
C14 0.053(4) 0.044(4) 0.042(3) -0.010(3) -0.005(3) -0.011(3)
C7 0.056(4) 0.049(4) 0.028(3) -0.006(3) -0.006(3) -0.011(3)
C22 0.052(5) 0.052(5) 0.045(4) 0.006(3) -0.020(3) -0.019(4)
C6 0.069(5) 0.052(4) 0.029(3) -0.012(3) -0.009(3) -0.006(4)
C12 0.065(5) 0.056(4) 0.037(3) -0.002(3) -0.014(3) -0.016(4)
C2 0.047(4) 0.053(4) 0.036(3) -0.011(3) -0.003(3) -0.013(3)
C18 0.077(6) 0.047(4) 0.051(4) -0.002(3) -0.018(4) -0.019(4)
O4 0.139(7) 0.085(5) 0.067(4) -0.020(4) -0.022(4) 0.048(5)
C15 0.065(5) 0.051(4) 0.044(4) -0.013(3) -0.008(3) -0.010(4)
C8 0.057(4) 0.055(4) 0.036(3) -0.003(3) -0.012(3) -0.021(4)
C4 0.054(4) 0.055(4) 0.043(4) -0.015(3) -0.006(3) -0.007(4)
C3 0.050(4) 0.048(4) 0.040(3) -0.006(3) -0.009(3) -0.003(3)
C11 0.073(5) 0.076(6) 0.032(3) -0.006(3) -0.008(3) -0.025(5)
C21 0.044(4) 0.044(4) 0.048(4) -0.012(3) -0.003(3) -0.003(3)
C16 0.055(5) 0.052(5) 0.065(5) -0.009(4) -0.009(4) -0.004(4)
C9 0.063(5) 0.059(5) 0.047(4) -0.012(3) -0.010(3) -0.010(4)
C10 0.078(6) 0.057(5) 0.044(4) 0.004(3) -0.019(4) -0.015(4)
C17 0.070(5) 0.045(4) 0.070(5) -0.003(4) -0.017(4) -0.010(4)
C19 0.096(7) 0.070(6) 0.055(5) 0.001(4) -0.030(5) -0.006(5)
C20 0.066(5) 0.066(5) 0.044(4) -0.007(4) 0.000(3) -0.015(4)
C13 0.089(6) 0.082(6) 0.032(3) -0.014(4) 0.000(4) -0.009(5)
C26 0.085(7) 0.084(7) 0.065(6) -0.016(5) -0.002(5) 0.000(6)
C23 0.213(16) 0.114(10) 0.062(6) -0.030(6) -0.049(8) 0.077(11)
C25 0.152(12) 0.088(8) 0.077(7) -0.019(6) 0.000(7) 0.037(8)
C24 0.25(2) 0.097(10) 0.076(8) -0.016(7) -0.059(10) 0.054(11)

loop_
_atom_type_symbol
_atom_type_description
_atom_type_scat_dispersion_real
_atom_type_scat_dispersion_imag
_atom_type_scat_source
C C 0.0181 0.0091 'International Tables Vol C Tables 4.2.6.8 and 6.1.1.4'
H H 0.0000 0.0000 'International Tables Vol C Tables 4.2.6.8 and 6.1.1.4'
Br Br -0.6763 1.2805 'International Tables Vol C Tables 4.2.6.8 and 6.1.1.4'
Mn Mn -0.5299 2.8052 'International Tables Vol C Tables 4.2.6.8 and 6.1.1.4'
N N 0.0311 0.0180 'International Tables Vol C Tables 4.2.6.8 and 6.1.1.4'
O O 0.0492 0.0322 'International Tables Vol C Tables 4.2.6.8 and 6.1.1.4'

loop_
_exptl_crystal_face_index_h
_exptl_crystal_face_index_k
_exptl_crystal_face_index_l
_exptl_crystal_face_perp_dist
4 -4 3 0.0623
5 5 0 0.0865
0 7 -2 0.0596
-3 -6 1 0.0494
0 0 8 0.0082
-1 3 -7 0.0615
0 -3 -8 0.0756

loop_
_geom_angle_atom_site_label_1
_geom_angle_atom_site_label_2
_geom_angle_atom_site_label_3
_geom_angle
_geom_angle_site_symmetry_1
_geom_angle_site_symmetry_3
_geom_angle_publ_flag
N1 Mn1 Br1 89.29(16) . . ?
N1 Mn1 N3 78.0(2) . . ?
N3 Mn1 Br1 88.18(16) . . ?
C22 Mn1 Br1 170.4(2) . . ?
C22 Mn1 N1 97.2(3) . . ?
C22 Mn1 N3 100.0(3) . . ?
C22 Mn1 C21 87.5(3) . . ?
C21 Mn1 Br1 84.9(2) . . ?
C21 Mn1 N1 96.1(3) . . ?
C21 Mn1 N3 171.0(3) . . ?
C20 Mn1 Br1 85.0(3) . . ?
C20 Mn1 N1 173.5(3) . . ?
C20 Mn1 N3 98.7(3) . . ?
C20 Mn1 C22 88.9(4) . . ?
C20 Mn1 C21 86.5(3) . . ?
C14 N4 C18 118.0(7) . . ?
C8A N1 Mn1 126.9(5) . . ?
C2 N1 Mn1 114.4(4) . . ?
C2 N1 C8A 118.4(6) . . ?
C7 N2 C8A 118.3(6) . . ?
C12 N3 Mn1 130.4(6) . . ?
C12 N3 C8 117.5(7) . . ?
C8 N3 Mn1 111.4(4) . . ?
N1 C8A C4A 120.6(6) . . ?
N2 C8A N1 116.4(6) . . ?
N2 C8A C4A 122.9(6) . . ?
C8A C4A C5 117.0(6) . . ?
C4 C4A C8A 119.5(6) . . ?
C4 C4A C5 123.4(6) . . ?
C4A C5 H5 120.3 . . ?
C6 C5 C4A 119.3(6) . . ?
C6 C5 H5 120.3 . . ?
N4 C14 C7 115.2(6) . . ?
N4 C14 C15 123.5(7) . . ?
C15 C14 C7 121.3(6) . . ?
N2 C7 C14 117.2(6) . . ?
N2 C7 C6 122.5(7) . . ?
C6 C7 C14 120.2(6) . . ?
O3 C22 Mn1 175.3(7) . . ?
C5 C6 C7 119.8(6) . . ?
C5 C6 H6 120.1 . . ?
C7 C6 H6 120.1 . . ?
N3 C12 C11 122.0(8) . . ?
N3 C12 C13 119.4(7) . . ?
C11 C12 C13 118.6(7) . . ?
N1 C2 C8 114.3(6) . . ?
N1 C2 C3 123.3(6) . . ?
C3 C2 C8 122.2(7) . . ?
N4 C18 C17 122.0(7) . . ?
N4 C18 C19 115.7(8) . . ?
C17 C18 C19 122.3(8) . . ?
C23 O4 C26 109.5(8) . . ?
C14 C15 H15 121.4 . . ?
C16 C15 C14 117.3(7) . . ?
C16 C15 H15 121.4 . . ?
N3 C8 C2 115.2(6) . . ?
N3 C8 C9 123.1(6) . . ?
C9 C8 C2 121.4(7) . . ?
C4A C4 H4 120.7 . . ?
C3 C4 C4A 118.5(7) . . ?
C3 C4 H4 120.7 . . ?
C2 C3 H3 120.3 . . ?
C4 C3 C2 119.4(7) . . ?
C4 C3 H3 120.3 . . ?
C12 C11 H11 119.8 . . ?
C10 C11 C12 120.4(7) . . ?
C10 C11 H11 119.8 . . ?
O2 C21 Mn1 175.5(6) . . ?
C15 C16 H16 119.9 . . ?
C17 C16 C15 120.3(8) . . ?
C17 C16 H16 119.9 . . ?
C8 C9 H9 121.0 . . ?
C10 C9 C8 118.0(8) . . ?
C10 C9 H9 121.0 . . ?
C11 C10 C9 118.6(8) . . ?
C11 C10 H10 120.7 . . ?
C9 C10 H10 120.7 . . ?
C18 C17 H17 120.5 . . ?
C16 C17 C18 118.9(8) . . ?
C16 C17 H17 120.5 . . ?
C18 C19 H19A 109.5 . . ?
C18 C19 H19B 109.5 . . ?
C18 C19 H19C 109.5 . . ?
H19A C19 H19B 109.5 . . ?
H19A C19 H19C 109.5 . . ?
H19B C19 H19C 109.5 . . ?
O1 C20 Mn1 177.0(8) . . ?
C12 C13 H13A 109.5 . . ?
C12 C13 H13B 109.5 . . ?
C12 C13 H13C 109.5 . . ?
H13A C13 H13B 109.5 . . ?
H13A C13 H13C 109.5 . . ?
H13B C13 H13C 109.5 . . ?
O4 C26 H26A 110.7 . . ?
O4 C26 H26B 110.7 . . ?
O4 C26 C25 105.4(8) . . ?
H26A C26 H26B 108.8 . . ?
C25 C26 H26A 110.7 . . ?
C25 C26 H26B 110.7 . . ?
O4 C23 H23A 110.6 . . ?
O4 C23 H23B 110.6 . . ?
O4 C23 C24 105.9(10) . . ?
H23A C23 H23B 108.7 . . ?
C24 C23 H23A 110.6 . . ?
C24 C23 H23B 110.6 . . ?
C26 C25 H25A 110.5 . . ?
C26 C25 H25B 110.5 . . ?
H25A C25 H25B 108.7 . . ?
C24 C25 C26 106.1(10) . . ?
C24 C25 H25A 110.5 . . ?
C24 C25 H25B 110.5 . . ?
C23 C24 C25 106.3(11) . . ?
C23 C24 H24A 110.5 . . ?
C23 C24 H24B 110.5 . . ?
C25 C24 H24A 110.5 . . ?
C25 C24 H24B 110.5 . . ?
H24A C24 H24B 108.7 . . ?

loop_
_geom_bond_atom_site_label_1
_geom_bond_atom_site_label_2
_geom_bond_distance
_geom_bond_site_symmetry_2
_geom_bond_publ_flag
Br1 Mn1 2.5357(14) . ?
Mn1 N1 2.055(6) . ?
Mn1 N3 2.092(6) . ?
Mn1 C22 1.826(8) . ?
Mn1 C21 1.831(7) . ?
Mn1 C20 1.814(9) . ?
O2 C21 1.139(8) . ?
O3 C22 1.077(9) . ?
N4 C14 1.341(9) . ?
N4 C18 1.349(10) . ?
N1 C8A 1.372(8) . ?
N1 C2 1.330(9) . ?
N2 C8A 1.348(9) . ?
N2 C7 1.326(8) . ?
N3 C12 1.337(9) . ?
N3 C8 1.352(10) . ?
O1 C20 1.161(10) . ?
C8A C4A 1.415(9) . ?
C4A C5 1.420(9) . ?
C4A C4 1.410(10) . ?
C5 H5 0.9500 . ?
C5 C6 1.347(10) . ?
C14 C7 1.485(10) . ?
C14 C15 1.407(10) . ?
C7 C6 1.414(10) . ?
C6 H6 0.9500 . ?
C12 C11 1.382(11) . ?
C12 C13 1.509(12) . ?
C2 C8 1.486(9) . ?
C2 C3 1.410(10) . ?
C18 C17 1.406(12) . ?
C18 C19 1.499(11) . ?
O4 C26 1.415(11) . ?
O4 C23 1.407(12) . ?
C15 H15 0.9500 . ?
C15 C16 1.389(11) . ?
C8 C9 1.391(10) . ?
C4 H4 0.9500 . ?
C4 C3 1.360(9) . ?
C3 H3 0.9500 . ?
C11 H11 0.9500 . ?
C11 C10 1.368(12) . ?
C16 H16 0.9500 . ?
C16 C17 1.371(11) . ?
C9 H9 0.9500 . ?
C9 C10 1.387(10) . ?
C10 H10 0.9500 . ?
C17 H17 0.9500 . ?
C19 H19A 0.9800 . ?
C19 H19B 0.9800 . ?
C19 H19C 0.9800 . ?
C13 H13A 0.9800 . ?
C13 H13B 0.9800 . ?
C13 H13C 0.9800 . ?
C26 H26A 0.9900 . ?
C26 H26B 0.9900 . ?
C26 C25 1.471(14) . ?
C23 H23A 0.9900 . ?
C23 H23B 0.9900 . ?
C23 C24 1.415(16) . ?
C25 H25A 0.9900 . ?
C25 H25B 0.9900 . ?
C25 C24 1.458(16) . ?
C24 H24A 0.9900 . ?
C24 H24B 0.9900 . ?

loop_
_geom_torsion_atom_site_label_1
_geom_torsion_atom_site_label_2
_geom_torsion_atom_site_label_3
_geom_torsion_atom_site_label_4
_geom_torsion
_geom_torsion_site_symmetry_1
_geom_torsion_site_symmetry_2
_geom_torsion_site_symmetry_3
_geom_torsion_site_symmetry_4
_geom_torsion_publ_flag
Mn1 N1 C8A N2 14.7(8) . . . . ?
Mn1 N1 C8A C4A -168.3(5) . . . . ?
Mn1 N1 C2 C8 -16.8(7) . . . . ?
Mn1 N1 C2 C3 168.8(5) . . . . ?
Mn1 N3 C12 C11 164.4(6) . . . . ?
Mn1 N3 C12 C13 -16.7(11) . . . . ?
Mn1 N3 C8 C2 20.6(7) . . . . ?
Mn1 N3 C8 C9 -165.4(6) . . . . ?
N4 C14 C7 N2 -168.7(6) . . . . ?
N4 C14 C7 C6 12.4(10) . . . . ?
N4 C14 C15 C16 0.1(11) . . . . ?
N4 C18 C17 C16 1.3(12) . . . . ?
N1 C8A C4A C5 179.4(6) . . . . ?
N1 C8A C4A C4 -0.5(10) . . . . ?
N1 C2 C8 N3 -3.1(9) . . . . ?
N1 C2 C8 C9 -177.2(7) . . . . ?
N1 C2 C3 C4 1.1(11) . . . . ?
N2 C8A C4A C5 -3.8(10) . . . . ?
N2 C8A C4A C4 176.3(6) . . . . ?
N2 C7 C6 C5 -0.4(11) . . . . ?
N3 C12 C11 C10 0.9(12) . . . . ?
N3 C8 C9 C10 -2.8(11) . . . . ?
C8A N1 C2 C8 169.6(6) . . . . ?
C8A N1 C2 C3 -4.9(10) . . . . ?
C8A N2 C7 C14 -178.8(6) . . . . ?
C8A N2 C7 C6 0.1(10) . . . . ?
C8A C4A C5 C6 3.3(11) . . . . ?
C8A C4A C4 C3 -3.3(11) . . . . ?
C4A C5 C6 C7 -1.4(11) . . . . ?
C4A C4 C3 C2 3.0(11) . . . . ?
C5 C4A C4 C3 176.8(7) . . . . ?
C14 N4 C18 C17 -0.1(11) . . . . ?
C14 N4 C18 C19 -179.0(7) . . . . ?
C14 C7 C6 C5 178.5(7) . . . . ?
C14 C15 C16 C17 1.2(12) . . . . ?
C7 N2 C8A N1 179.0(6) . . . . ?
C7 N2 C8A C4A 2.1(10) . . . . ?
C7 C14 C15 C16 -179.7(7) . . . . ?
C12 N3 C8 C2 -168.1(6) . . . . ?
C12 N3 C8 C9 5.8(10) . . . . ?
C12 C11 C10 C9 2.2(12) . . . . ?
C2 N1 C8A N2 -172.5(6) . . . . ?
C2 N1 C8A C4A 4.5(9) . . . . ?
C2 C8 C9 C10 170.8(7) . . . . ?
C18 N4 C14 C7 179.2(6) . . . . ?
C18 N4 C14 C15 -0.6(11) . . . . ?
O4 C26 C25 C24 2.8(16) . . . . ?
O4 C23 C24 C25 26(2) . . . . ?
C15 C14 C7 N2 11.1(10) . . . . ?
C15 C14 C7 C6 -167.8(7) . . . . ?
C15 C16 C17 C18 -1.9(12) . . . . ?
C8 N3 C12 C11 -4.8(11) . . . . ?
C8 N3 C12 C13 174.1(7) . . . . ?
C8 C2 C3 C4 -172.9(7) . . . . ?
C8 C9 C10 C11 -1.3(12) . . . . ?
C4 C4A C5 C6 -176.8(7) . . . . ?
C3 C2 C8 N3 171.4(6) . . . . ?
C3 C2 C8 C9 -2.7(11) . . . . ?
C19 C18 C17 C16 -179.8(8) . . . . ?
C13 C12 C11 C10 -178.0(8) . . . . ?
C26 O4 C23 C24 -25.1(18) . . . . ?
C26 C25 C24 C23 -17.8(19) . . . . ?
C23 O4 C26 C25 13.6(15) . . . . ?

loop_
_exptl_oxdiff_crystal_face_indexfrac_h
_exptl_oxdiff_crystal_face_indexfrac_k
_exptl_oxdiff_crystal_face_indexfrac_l
_exptl_oxdiff_crystal_face_x
_exptl_oxdiff_crystal_face_y
_exptl_oxdiff_crystal_face_z
4.0592 -3.7138 2.9756 -0.4144 0.3898 0.8224
4.5044 5.4919 0.2355 -0.6292 0.5975 -0.4971
-0.1173 6.6920 -2.1865 -0.1040 0.1017 -0.9894
-3.3370 -6.4225 0.5764 0.5076 -0.4830 0.7135
0.1408 0.1668 8.0880 -0.6818 -0.5850 0.4391
-0.5383 2.8291 -6.8445 0.4814 0.4146 -0.7722
0.2463 -2.8905 -7.9514 0.7581 0.6490 -0.0640
